data_1551523
loop_
_publ_author_name
'Meher, Niranjan'
'Iyer, Parameswar Krishnan'

_publ_section_title
;
 Functional group engineering in naphthalimides: a conceptual insight to
 fine-tune the supramolecular self-assembly and condensed state
 luminescence.
;
_journal_issue 28
_journal_name_full Nanoscale
_journal_page_first 13233
_journal_page_last 13242
_journal_paper_doi 10.1039/c9nr04593g
_journal_volume 11
_journal_year 2019
_chemical_formula_sum 'C24 H22 F N O2'
_chemical_formula_weight 375.42
_space_group_crystal_system triclinic
_space_group_IT_number 2
_space_group_name_Hall '-P 1'
_space_group_name_H-M_alt 'P -1'
_symmetry_space_group_name_Hall '-P 1'
_symmetry_space_group_name_H-M 'P -1'
_atom_sites_solution_hydrogens geom
_atom_sites_solution_primary dual
_audit_creation_method SHELXL-2014/7
_audit_update_record
;
2018-07-12 deposited with the CCDC.    2019-06-19 downloaded from the CCDC.
;
_cell_angle_alpha 75.043(7)
_cell_angle_beta 80.201(7)
_cell_angle_gamma 79.756(7)
_cell_formula_units_Z 2
_cell_length_a 7.9798(6)
_cell_length_b 8.9908(8)
_cell_length_c 14.1265(12)
_cell_measurement_reflns_used 1360
_cell_measurement_temperature 293(2)
_cell_measurement_theta_max 21.8820
_cell_measurement_theta_min 3.3690
_cell_volume 955.29(14)
_computing_cell_refinement 'CrysAlisPro 1.171.38.46 (Rigaku OD, 2015)'
_computing_data_collection 'CrysAlisPro 1.171.38.46 (Rigaku OD, 2015)'
_computing_data_reduction 'CrysAlisPro 1.171.38.46 (Rigaku OD, 2015)'
_computing_molecular_graphics 'Olex2 (Dolomanov et al., 2009)'
_computing_publication_material 'Olex2 (Dolomanov et al., 2009)'
_computing_structure_refinement 'SHELXL-2014/7 (Sheldrick, 2014)'
_computing_structure_solution 'ShelXT (Sheldrick, 2015)'
_diffrn_ambient_temperature 293(2)
_diffrn_detector_area_resol_mean 16.2760
_diffrn_measured_fraction_theta_full 0.997
_diffrn_measured_fraction_theta_max 0.868
_diffrn_measurement_device_type 'SuperNova, Single source at offset, Eos'
_diffrn_measurement_method '\f scans'
_diffrn_radiation_type MoK\a
_diffrn_radiation_wavelength 0.71073
_diffrn_reflns_av_R_equivalents 0.0307
_diffrn_reflns_av_unetI/netI 0.0735
_diffrn_reflns_Laue_measured_fraction_full 0.997
_diffrn_reflns_Laue_measured_fraction_max 0.868
_diffrn_reflns_limit_h_max 10
_diffrn_reflns_limit_h_min -10
_diffrn_reflns_limit_k_max 11
_diffrn_reflns_limit_k_min -11
_diffrn_reflns_limit_l_max 15
_diffrn_reflns_limit_l_min -18
_diffrn_reflns_number 7386
_diffrn_reflns_point_group_measured_fraction_full 0.997
_diffrn_reflns_point_group_measured_fraction_max 0.868
_diffrn_reflns_theta_full 25.242
_diffrn_reflns_theta_max 28.692
_diffrn_reflns_theta_min 3.011
_diffrn_source 'micro-focus sealed X-ray tube'
_exptl_absorpt_coefficient_mu 0.089
_exptl_absorpt_correction_T_max 1.00000
_exptl_absorpt_correction_T_min 0.95364
_exptl_absorpt_correction_type multi-scane
_exptl_crystal_density_diffrn 1.305
_exptl_crystal_description block
_exptl_crystal_F_000 396
_refine_diff_density_max 0.176
_refine_diff_density_min -0.199
_refine_diff_density_rms 0.042
_refine_ls_extinction_method none
_refine_ls_goodness_of_fit_ref 1.079
_refine_ls_hydrogen_treatment constr
_refine_ls_matrix_type full
_refine_ls_number_parameters 254
_refine_ls_number_reflns 4284
_refine_ls_number_restraints 0
_refine_ls_restrained_S_all 1.079
_refine_ls_R_factor_all 0.1494
_refine_ls_R_factor_gt 0.0667
_refine_ls_shift/su_max 0.000
_refine_ls_shift/su_mean 0.000
_refine_ls_structure_factor_coef Fsqd
_refine_ls_weighting_details 'w=1/[\s^2^(Fo^2^)+(0.0515P)^2^+0.1350P] where P=(Fo^2^+2Fc^2^)/3'
_refine_ls_weighting_scheme calc
_refine_ls_wR_factor_gt 0.1396
_refine_ls_wR_factor_ref 0.1935
_reflns_Friedel_coverage 0.000
_reflns_number_gt 1881
_reflns_number_total 4284
_reflns_threshold_expression 'I > 2\s(I)'
_cod_data_source_file c9nr04593g2.cif
_cod_data_source_block 9
_cod_depositor_comments 'Adding full bibliography for 1551521--1551526.cif.'
_cod_database_code 1551523
_shelx_shelxl_version_number 2014/7
_shelx_space_group_comment
;
The symmetry employed for this shelxl refinement is uniquely defined
by the following loop, which should always be used as a source of
symmetry information in preference to the above space-group names.
They are only intended as comments.
;

loop_
_space_group_symop_operation_xyz
'x, y, z'
'-x, -y, -z'

loop_
_atom_site_label
_atom_site_type_symbol
_atom_site_fract_x
_atom_site_fract_y
_atom_site_fract_z
_atom_site_U_iso_or_equiv
_atom_site_adp_type
_atom_site_occupancy
_atom_site_site_symmetry_order
_atom_site_calc_flag
_atom_site_refinement_flags_posn
_atom_site_refinement_flags_adp
O21 O 0.2266(3) 0.8011(2) 0.38886(16) 0.0688(6) Uani 1 1 d . .
O22 O 0.1054(3) 0.4273(3) 0.25734(17) 0.0741(7) Uani 1 1 d . .
F20 F 0.4226(3) -0.3951(2) 0.90025(16) 0.1014(8) Uani 1 1 d . .
N10 N 0.1647(3) 0.6146(3) 0.32344(18) 0.0506(6) Uani 1 1 d . .
C6 C 0.2749(3) 0.2719(3) 0.5844(2) 0.0428(7) Uani 1 1 d . .
C2 C 0.2523(3) 0.5438(3) 0.4899(2) 0.0450(7) Uani 1 1 d . .
C11 C 0.2568(3) 0.1135(3) 0.5908(2) 0.0464(7) Uani 1 1 d . .
C8 C 0.1820(3) 0.3456(3) 0.4194(2) 0.0471(7) Uani 1 1 d . .
C7 C 0.2365(3) 0.3874(3) 0.4978(2) 0.0429(7) Uani 1 1 d . .
C5 C 0.3248(3) 0.3218(3) 0.6617(2) 0.0505(7) Uani 1 1 d . .
H5 H 0.3475 0.2496 0.7199 0.061 Uiso 1 1 calc R U
C14 C 0.2997(4) -0.0145(3) 0.6769(2) 0.0481(7) Uani 1 1 d . .
C9 C 0.1472(4) 0.4603(4) 0.3276(2) 0.0535(8) Uani 1 1 d . .
C1 C 0.2149(3) 0.6631(3) 0.3990(2) 0.0516(7) Uani 1 1 d . .
C3 C 0.3045(3) 0.5869(3) 0.5660(2) 0.0547(8) Uani 1 1 d . .
H3 H 0.3162 0.6901 0.5603 0.066 Uiso 1 1 calc R U
C13 C 0.1629(4) 0.1931(3) 0.4289(2) 0.0563(8) Uani 1 1 d . .
H13 H 0.1249 0.1655 0.3779 0.068 Uiso 1 1 calc R U
C12 C 0.1995(4) 0.0793(3) 0.5135(2) 0.0571(8) Uani 1 1 d . .
H12 H 0.1848 -0.0227 0.5178 0.068 Uiso 1 1 calc R U
C4 C 0.3398(4) 0.4741(3) 0.6517(2) 0.0575(8) Uani 1 1 d . .
H4 H 0.3742 0.5035 0.7031 0.069 Uiso 1 1 calc R U
C15 C 0.1785(4) -0.1116(4) 0.7270(2) 0.0593(8) Uani 1 1 d . .
H15 H 0.0683 -0.0899 0.7089 0.071 Uiso 1 1 calc R U
C19 C 0.4633(4) -0.0506(3) 0.7056(2) 0.0588(8) Uani 1 1 d . .
H19 H 0.5465 0.0125 0.6737 0.071 Uiso 1 1 calc R U
C23 C 0.1372(4) 0.7306(3) 0.2310(2) 0.0593(8) Uani 1 1 d . .
H23A H 0.0966 0.8317 0.2455 0.071 Uiso 1 1 calc R U
H23B H 0.0490 0.7038 0.2013 0.071 Uiso 1 1 calc R U
C17 C 0.3805(5) -0.2688(4) 0.8266(2) 0.0674(9) Uani 1 1 d . .
C16 C 0.2177(5) -0.2391(4) 0.8026(2) 0.0682(9) Uani 1 1 d . .
H16 H 0.1357 -0.3025 0.8360 0.082 Uiso 1 1 calc R U
C18 C 0.5045(4) -0.1785(4) 0.7807(2) 0.0660(9) Uani 1 1 d . .
H18 H 0.6142 -0.2022 0.7995 0.079 Uiso 1 1 calc R U
C24 C 0.3003(4) 0.7401(4) 0.1580(2) 0.0645(9) Uani 1 1 d . .
H24A H 0.3444 0.6371 0.1474 0.077 Uiso 1 1 calc R U
H24B H 0.3858 0.7723 0.1869 0.077 Uiso 1 1 calc R U
C25 C 0.2766(4) 0.8519(4) 0.0584(2) 0.0646(9) Uani 1 1 d . .
H25A H 0.3823 0.8399 0.0139 0.078 Uiso 1 1 calc R U
H25B H 0.1873 0.8220 0.0313 0.078 Uiso 1 1 calc R U
C26 C 0.2305(4) 1.0203(4) 0.0600(2) 0.0692(9) Uani 1 1 d . .
H26A H 0.3126 1.0482 0.0934 0.083 Uiso 1 1 calc R U
H26B H 0.1181 1.0352 0.0980 0.083 Uiso 1 1 calc R U
C27 C 0.2276(4) 1.1289(4) -0.0421(2) 0.0767(11) Uani 1 1 d . .
H27A H 0.3390 1.1118 -0.0807 0.092 Uiso 1 1 calc R U
H27B H 0.1432 1.1026 -0.0748 0.092 Uiso 1 1 calc R U
C28 C 0.1858(5) 1.2993(5) -0.0412(3) 0.1040(14) Uani 1 1 d . .
H28A H 0.1907 1.3609 -0.1079 0.156 Uiso 1 1 calc R U
H28B H 0.2676 1.3263 -0.0082 0.156 Uiso 1 1 calc R U
H28C H 0.0724 1.3189 -0.0069 0.156 Uiso 1 1 calc R U

loop_
_atom_site_aniso_label
_atom_site_aniso_U_11
_atom_site_aniso_U_22
_atom_site_aniso_U_33
_atom_site_aniso_U_23
_atom_site_aniso_U_13
_atom_site_aniso_U_12
O21 0.0880(15) 0.0434(13) 0.0724(15) -0.0112(11) -0.0045(13) -0.0119(11)
O22 0.0925(17) 0.0738(16) 0.0633(15) -0.0124(13) -0.0301(14) -0.0174(13)
F20 0.155(2) 0.0550(13) 0.0812(15) 0.0050(11) -0.0211(14) -0.0057(12)
N10 0.0507(14) 0.0475(15) 0.0495(15) -0.0059(12) -0.0069(12) -0.0036(11)
C6 0.0412(15) 0.0412(16) 0.0466(17) -0.0143(13) -0.0009(13) -0.0060(12)
C2 0.0426(15) 0.0404(16) 0.0505(18) -0.0117(14) -0.0019(14) -0.0044(12)
C11 0.0464(15) 0.0415(17) 0.0515(18) -0.0121(14) -0.0014(14) -0.0096(12)
C8 0.0448(16) 0.0464(17) 0.0509(18) -0.0126(14) -0.0037(14) -0.0092(13)
C7 0.0368(14) 0.0397(16) 0.0533(18) -0.0149(13) -0.0016(13) -0.0065(11)
C5 0.0562(17) 0.0497(18) 0.0466(17) -0.0139(14) -0.0071(15) -0.0062(13)
C14 0.0582(18) 0.0382(16) 0.0500(18) -0.0137(13) -0.0054(15) -0.0087(13)
C9 0.0497(17) 0.057(2) 0.054(2) -0.0125(16) -0.0089(16) -0.0070(14)
C1 0.0436(16) 0.0475(19) 0.060(2) -0.0119(16) 0.0010(15) -0.0050(13)
C3 0.0614(19) 0.0448(18) 0.062(2) -0.0189(16) -0.0068(16) -0.0098(14)
C13 0.0644(19) 0.060(2) 0.0527(19) -0.0158(16) -0.0164(16) -0.0168(15)
C12 0.0665(19) 0.0496(19) 0.062(2) -0.0170(16) -0.0102(17) -0.0186(15)
C4 0.071(2) 0.0500(19) 0.059(2) -0.0221(16) -0.0127(17) -0.0108(15)
C15 0.066(2) 0.054(2) 0.062(2) -0.0176(16) -0.0042(17) -0.0164(15)
C19 0.0597(19) 0.0513(19) 0.067(2) -0.0153(16) -0.0091(17) -0.0087(14)
C23 0.0550(18) 0.057(2) 0.059(2) -0.0016(16) -0.0120(16) -0.0021(14)
C17 0.104(3) 0.0396(19) 0.057(2) -0.0111(16) -0.011(2) -0.0075(18)
C16 0.088(3) 0.052(2) 0.064(2) -0.0121(17) 0.0024(19) -0.0228(18)
C18 0.074(2) 0.053(2) 0.071(2) -0.0119(18) -0.0187(19) -0.0015(17)
C24 0.0613(19) 0.070(2) 0.057(2) -0.0087(17) -0.0047(17) -0.0054(16)
C25 0.064(2) 0.074(2) 0.053(2) -0.0076(18) -0.0063(17) -0.0142(17)
C26 0.075(2) 0.070(2) 0.061(2) -0.0057(18) -0.0076(18) -0.0224(17)
C27 0.072(2) 0.081(3) 0.069(2) 0.007(2) -0.0125(19) -0.0219(19)
C28 0.124(3) 0.078(3) 0.103(3) 0.008(3) -0.021(3) -0.035(2)

loop_
_atom_type_symbol
_atom_type_description
_atom_type_scat_dispersion_real
_atom_type_scat_dispersion_imag
_atom_type_scat_source
C C 0.0033 0.0016 'International Tables Vol C Tables 4.2.6.8 and 6.1.1.4'
H H 0.0000 0.0000 'International Tables Vol C Tables 4.2.6.8 and 6.1.1.4'
F F 0.0171 0.0103 'International Tables Vol C Tables 4.2.6.8 and 6.1.1.4'
N N 0.0061 0.0033 'International Tables Vol C Tables 4.2.6.8 and 6.1.1.4'
O O 0.0106 0.0060 'International Tables Vol C Tables 4.2.6.8 and 6.1.1.4'

loop_
_geom_angle_atom_site_label_1
_geom_angle_atom_site_label_2
_geom_angle_atom_site_label_3
_geom_angle
C1 N10 C9 124.4(2)
C1 N10 C23 118.0(2)
C9 N10 C23 117.6(3)
C5 C6 C7 117.5(2)
C5 C6 C11 123.4(3)
C7 C6 C11 119.1(2)
C3 C2 C7 120.4(3)
C3 C2 C1 119.5(3)
C7 C2 C1 120.0(3)
C12 C11 C6 118.6(3)
C12 C11 C14 118.9(2)
C6 C11 C14 122.5(3)
C13 C8 C7 119.2(3)
C13 C8 C9 119.2(3)
C7 C8 C9 121.6(3)
C2 C7 C8 119.7(3)
C2 C7 C6 120.2(2)
C8 C7 C6 120.1(2)
C4 C5 C6 121.0(3)
C4 C5 H5 119.5
C6 C5 H5 119.5
C19 C14 C15 117.6(3)
C19 C14 C11 122.1(3)
C15 C14 C11 120.0(3)
O22 C9 N10 120.2(3)
O22 C9 C8 123.3(3)
N10 C9 C8 116.5(3)
O21 C1 N10 119.9(3)
O21 C1 C2 122.3(3)
N10 C1 C2 117.8(3)
C2 C3 C4 119.4(3)
C2 C3 H3 120.3
C4 C3 H3 120.3
C8 C13 C12 121.2(3)
C8 C13 H13 119.4
C12 C13 H13 119.4
C11 C12 C13 121.8(3)
C11 C12 H12 119.1
C13 C12 H12 119.1
C5 C4 C3 121.4(3)
C5 C4 H4 119.3
C3 C4 H4 119.3
C16 C15 C14 121.7(3)
C16 C15 H15 119.1
C14 C15 H15 119.1
C18 C19 C14 121.2(3)
C18 C19 H19 119.4
C14 C19 H19 119.4
N10 C23 C24 111.9(2)
N10 C23 H23A 109.2
C24 C23 H23A 109.2
N10 C23 H23B 109.2
C24 C23 H23B 109.2
H23A C23 H23B 107.9
C16 C17 C18 123.4(3)
C16 C17 F20 118.7(3)
C18 C17 F20 117.9(3)
C17 C16 C15 117.8(3)
C17 C16 H16 121.1
C15 C16 H16 121.1
C17 C18 C19 118.3(3)
C17 C18 H18 120.8
C19 C18 H18 120.8
C23 C24 C25 114.1(2)
C23 C24 H24A 108.7
C25 C24 H24A 108.7
C23 C24 H24B 108.7
C25 C24 H24B 108.7
H24A C24 H24B 107.6
C26 C25 C24 115.6(3)
C26 C25 H25A 108.4
C24 C25 H25A 108.4
C26 C25 H25B 108.4
C24 C25 H25B 108.4
H25A C25 H25B 107.4
C25 C26 C27 113.7(3)
C25 C26 H26A 108.8
C27 C26 H26A 108.8
C25 C26 H26B 108.8
C27 C26 H26B 108.8
H26A C26 H26B 107.7
C28 C27 C26 114.0(3)
C28 C27 H27A 108.7
C26 C27 H27A 108.7
C28 C27 H27B 108.7
C26 C27 H27B 108.7
H27A C27 H27B 107.6
C27 C28 H28A 109.5
C27 C28 H28B 109.5
H28A C28 H28B 109.5
C27 C28 H28C 109.5
H28A C28 H28C 109.5
H28B C28 H28C 109.5

loop_
_geom_bond_atom_site_label_1
_geom_bond_atom_site_label_2
_geom_bond_distance
O21 C1 1.231(3)
O22 C9 1.219(3)
F20 C17 1.364(3)
N10 C1 1.392(4)
N10 C9 1.404(4)
N10 C23 1.468(3)
C6 C5 1.419(4)
C6 C7 1.424(4)
C6 C11 1.435(3)
C2 C3 1.380(4)
C2 C7 1.409(3)
C2 C1 1.481(4)
C11 C12 1.375(4)
C11 C14 1.484(4)
C8 C13 1.376(4)
C8 C7 1.412(4)
C8 C9 1.467(4)
C5 C4 1.364(4)
C5 H5 0.9300
C14 C19 1.392(4)
C14 C15 1.395(4)
C3 C4 1.398(4)
C3 H3 0.9300
C13 C12 1.394(4)
C13 H13 0.9300
C12 H12 0.9300
C4 H4 0.9300
C15 C16 1.381(4)
C15 H15 0.9300
C19 C18 1.382(4)
C19 H19 0.9300
C23 C24 1.517(4)
C23 H23A 0.9700
C23 H23B 0.9700
C17 C16 1.361(4)
C17 C18 1.362(4)
C16 H16 0.9300
C18 H18 0.9300
C24 C25 1.524(4)
C24 H24A 0.9700
C24 H24B 0.9700
C25 C26 1.498(4)
C25 H25A 0.9700
C25 H25B 0.9700
C26 C27 1.520(4)
C26 H26A 0.9700
C26 H26B 0.9700
C27 C28 1.512(5)
C27 H27A 0.9700
C27 H27B 0.9700
C28 H28A 0.9600
C28 H28B 0.9600
C28 H28C 0.9600
